data_4338296
loop_
_publ_author_name
'Li, Henan'
'Baikie, Tom'
'Pramana, Stevin S.'
'Shin, J. Felix'
'Keenan, Philip J.'
'Slater, Peter R.'
'Brink, Frank'
'Hester, James'
'An, Tao'
'White, Tim J.'

_publ_section_title
;
 Hydrothermal synthesis, structure investigation, and oxide ion
 conductivity of mixed si/ge-based apatite-type phases.
;
_journal_issue 10
_journal_name_full 'Inorganic chemistry'
_journal_page_first 4803
_journal_page_last 4812
_journal_paper_doi 10.1021/ic402370e
_journal_volume 53
_journal_year 2014
_chemical_formula_sum 'Ge0.56 H0.626 La8.587 Na1.231 O25.71 Si5.44'
_chemical_formula_weight 1824.8
_chemical_name_systematic ' ?'
_space_group_IT_number 176
_symmetry_cell_setting hexagonal
_symmetry_Int_Tables_number 176
_symmetry_space_group_name_Hall '-P 6c'
_symmetry_space_group_name_H-M 'P 63/m'
_cell_angle_alpha 90
_cell_angle_beta 90
_cell_angle_gamma 120
_cell_formula_units_Z 1
_cell_length_a 9.7503(2)
_cell_length_b 9.7503(2)
_cell_length_c 7.1955(2)
_cell_measurement_temperature 293
_cell_volume 592.42(2)
_diffrn_ambient_temperature 293
_diffrn_detector '128 linear position sensitive detectors'
_diffrn_measurement_device Echidna
_diffrn_measurement_device_type local
_diffrn_radiation_monochromator 'Ge 335'
_diffrn_radiation_probe neutron
_diffrn_radiation_type Neutron
_diffrn_radiation_wavelength 1.622
_diffrn_source_type 'Echidna (high resolution powder diffractometer) beamline'
_exptl_absorpt_coefficient_mu 0.012
_exptl_crystal_density_diffrn 5.1134
_exptl_crystal_density_method 'not measured'
_exptl_crystal_F_000 803
_pd_char_colour white
_pd_instr_location ' ?'
_pd_meas_2theta_range_max 163.950
_pd_meas_2theta_range_min 5.251
_pd_meas_number_of_points 3175
_pd_meas_scan_method fixed
_pd_proc_2theta_range_max 163.95
_pd_proc_2theta_range_min 5.251
_pd_proc_info_excluded_regions '4 to 10 degrees unreliable due to background'
_pd_proc_ls_background_function '5 Chebyshev polynoms'
_pd_proc_ls_pref_orient_corr none
_pd_proc_ls_profile_function Pseudo-Voigt
_pd_proc_ls_prof_R_factor 0.0309
_pd_proc_ls_prof_wR_expected 0.0207
_pd_proc_ls_prof_wR_factor 0.0385
_pd_proc_wavelength 1.622
_pd_spec_mounting 'vanadium can'
_pd_spec_mount_mode transmission
_pd_spec_shape cylinder
_refine_ls_goodness_of_fit_all 1.86
_refine_ls_hydrogen_treatment mixed
_refine_ls_matrix_type full
_refine_ls_number_constraints 0
_refine_ls_number_parameters 51
_refine_ls_number_restraints 0
_refine_ls_R_factor_all 0.0439
_refine_ls_shift/su_max 0.0139
_refine_ls_shift/su_mean 0.0032
_refine_ls_weighting_scheme sigma
_cod_data_source_file ic402370e_si_002.cif
_cod_data_source_block III
_cod_depositor_comments 'Adding full bibliography for 4338294--4338300.cif.'
_cod_original_cell_volume 592.42(3)
_cod_database_code 4338296

loop_
_symmetry_equiv_pos_site_id
_symmetry_equiv_pos_as_xyz
1 x,y,z
2 -y,x-y,z
3 -x+y,-x,z
4 -x,-y,z+1/2
5 y,-x+y,z+1/2
6 x-y,x,z+1/2
7 -x,-y,-z
8 y,-x+y,-z
9 x-y,x,-z
10 x,y,-z+1/2
11 -y,x-y,-z+1/2
12 -x+y,-x,-z+1/2

loop_
_atom_site_label
_atom_site_type_symbol
_atom_site_fract_x
_atom_site_fract_y
_atom_site_fract_z
_atom_site_adp_type
_atom_site_U_iso_or_equiv
_atom_site_symmetry_multiplicity
_atom_site_occupancy
_atom_site_calc_flag
La1 La 0.2369(3) -0.0108(4) 0.25 Uani 0.0204(12) 6 0.915(13) d
Na1 Na 0.2369(3) -0.0108(4) 0.25 Uani 0.0204(12) 6 0.085(13) d
La2 La 0.333333 0.666667 0.5022(6) Uani 0.0157(10) 4 0.775(10) d
Na2 Na 0.333333 0.666667 0.5022(6) Uani 0.0157(10) 4 0.180(13) d
Si1 Si 0.4028(6) 0.3707(5) 0.25 Uani 0.021(2) 6 0.907(14) d
Ge1 Ge 0.4028(6) 0.3707(5) 0.25 Uani 0.021(2) 6 0.093(14) d
O1 O 0.3209(4) 0.4856(5) 0.25 Uani 0.027(2) 6 1 d
O2 O 0.5970(4) 0.4732(4) 0.25 Uani 0.0223(18) 6 1 d
O3 O 0.3475(4) 0.2559(3) 0.0719(4) Uani 0.0388(17) 12 1 d
O4 O 0 0 0.184(3) Uiso 0.044(3) 4 0.427(12) d
H H 0 0 0.03211(19) Uiso 0.02 4 0.157(11) d

loop_
_atom_site_aniso_label
_atom_site_aniso_type_symbol
_atom_site_aniso_U_11
_atom_site_aniso_U_22
_atom_site_aniso_U_33
_atom_site_aniso_U_12
_atom_site_aniso_U_13
_atom_site_aniso_U_23
La1 La 0.0326(16) 0.0190(14) 0.0126(11) 0.0152(13) 0 0
Na1 Na 0.0326(16) 0.0190(14) 0.0126(11) 0.0152(13) 0 0
La2 La 0.0128(12) 0.0128(12) 0.0213(19) 0.0064(6) 0 0
Na2 Na 0.0128(12) 0.0128(12) 0.0213(19) 0.0064(6) 0 0
O1 O 0.033(2) 0.031(2) 0.034(3) 0.029(2) 0 0
O2 O 0.032(2) 0.0094(17) 0.025(2) 0.0095(19) 0 0

loop_
_geom_angle_atom_site_label_1
_geom_angle_atom_site_label_2
_geom_angle_atom_site_label_3
_geom_angle_site_symmetry_1
_geom_angle_site_symmetry_3
_geom_angle
Ge1 La1 O2 . 2_655 66.6652(16)
Ge1 La1 O3 . 5_555 106.9312(7)
Ge1 La1 O3 . 8_555 106.9312(7)
Ge1 La1 O4 . . 83.5973(18)
Ge1 La1 O4 . 10_555 83.5973(18)
O2 La1 O3 2_655 5_555 85.4644(6)
O2 La1 O3 2_655 8_555 85.4644(6)
O2 La1 O4 2_655 . 148.2360(13)
O2 La1 O4 2_655 10_555 148.2360(13)
O3 La1 O3 5_555 8_555 137.7909(14)
O3 La1 O4 5_555 . 114.9860(5)
O3 La1 O4 5_555 10_555 93.1575(8)
O3 La1 O4 8_555 . 93.1575(8)
O3 La1 O4 8_555 10_555 114.9860(5)
O4 La1 O4 . 10_555 22.7071(8)
Si1 Na1 O2 . 2_655 66.6652(16)
Si1 Na1 O4 . . 83.5973(18)
Si1 Na1 O4 . 10_555 83.5973(18)
Ge1 Na1 O2 . 2_655 66.6652(16)
Ge1 Na1 O4 . . 83.5973(18)
Ge1 Na1 O4 . 10_555 83.5973(18)
O2 Na1 O4 2_655 . 148.2360(13)
O2 Na1 O4 2_655 10_555 148.2360(13)
O4 Na1 O4 . 10_555 22.7071(8)
La2 La2 O1 10_555 . 43.2644(11)
La2 La2 O1 10_555 2_665 43.2643(13)
La2 La2 O1 10_555 3_565 43.2643(11)
La2 La2 O2 10_555 4_665 134.6945(10)
La2 La2 O2 10_555 5_565 134.6946(13)
La2 La2 O2 10_555 6_555 134.6947(12)
La2 La2 O1 10_556 . 136.7356(11)
La2 La2 O1 10_556 2_665 136.7356(13)
La2 La2 O1 10_556 3_565 136.7357(11)
La2 La2 O2 10_556 4_665 45.3055(10)
La2 La2 O2 10_556 5_565 45.3054(13)
La2 La2 O2 10_556 6_555 45.3053(12)
Na2 La2 O1 10_555 . 43.2644(11)
Na2 La2 O1 10_555 2_665 43.2643(13)
Na2 La2 O1 10_555 3_565 43.2643(11)
Na2 La2 O2 10_555 4_665 134.6945(10)
Na2 La2 O2 10_555 5_565 134.6946(13)
Na2 La2 O2 10_555 6_555 134.6947(12)
Na2 La2 O1 10_556 . 136.7356(11)
Na2 La2 O1 10_556 2_665 136.7356(13)
Na2 La2 O1 10_556 3_565 136.7357(11)
Na2 La2 O2 10_556 4_665 45.3055(10)
Na2 La2 O2 10_556 5_565 45.3054(13)
Na2 La2 O2 10_556 6_555 45.3053(12)
O1 La2 O1 . 2_665 72.818(2)
O1 La2 O1 . 3_565 72.8178(15)
O1 La2 O2 . 4_665 93.572(2)
O1 La2 O2 . 5_565 154.0386(10)
O1 La2 O2 . 6_555 125.1064(18)
O1 La2 O1 2_665 3_565 72.818(2)
O1 La2 O2 2_665 4_665 125.1063(16)
O1 La2 O2 2_665 5_565 93.572(3)
O1 La2 O2 2_665 6_555 154.0390(8)
O1 La2 O2 3_565 4_665 154.0387(10)
O1 La2 O2 3_565 5_565 125.1067(14)
O1 La2 O2 3_565 6_555 93.572(2)
O2 La2 O2 4_665 5_565 75.995(2)
O2 La2 O2 4_665 6_555 75.9951(17)
O2 La2 O2 5_565 6_555 75.995(2)
Na1 Si1 O1 . . 129.8392(17)
Na1 Si1 O2 . . 117.5082(16)
Na1 Si1 O3 . . 52.9451(12)
Na1 Si1 O3 . 10_555 52.9451(12)
O1 Si1 O2 . . 112.653(2)
O1 Si1 O3 . . 111.1549(12)
O1 Si1 O3 . 10_555 111.1549(12)
O2 Si1 O3 . . 107.9002(12)
O2 Si1 O3 . 10_555 107.9002(12)
O3 Si1 O3 . 10_555 105.762(2)
La1 Ge1 O1 . . 129.8392(17)
La1 Ge1 O2 . . 117.5082(16)
La1 Ge1 O3 . . 52.9451(12)
La1 Ge1 O3 . 10_555 52.9451(12)
Na1 Ge1 O1 . . 129.8392(17)
Na1 Ge1 O2 . . 117.5082(16)
Na1 Ge1 O3 . . 52.9451(12)
Na1 Ge1 O3 . 10_555 52.9451(12)
O1 Ge1 O2 . . 112.653(2)
O1 Ge1 O3 . . 111.1549(12)
O1 Ge1 O3 . 10_555 111.1549(12)
O2 Ge1 O3 . . 107.9002(12)
O2 Ge1 O3 . 10_555 107.9002(12)
O3 Ge1 O3 . 10_555 105.762(2)
La2 O1 La2 . 10_555 93.471(2)
La2 O1 Si1 . . 127.2369(11)
La2 O1 Ge1 . . 127.2369(11)
La2 O1 Si1 10_555 . 127.2369(11)
La2 O1 Ge1 10_555 . 127.2369(11)
La1 O2 La2 3_665 4_664 116.3281(13)
La1 O2 La2 3_665 7_666 116.3281(13)
La1 O2 Si1 3_665 . 124.1734(15)
La1 O2 Ge1 3_665 . 124.1734(15)
Na1 O2 La2 3_665 4_664 116.3281(13)
Na1 O2 La2 3_665 7_666 116.3281(13)
Na1 O2 Si1 3_665 . 124.1734(15)
Na1 O2 Ge1 3_665 . 124.1734(15)
La2 O2 La2 4_664 7_666 89.389(2)
La2 O2 Si1 4_664 . 102.1520(14)
La2 O2 Ge1 4_664 . 102.1520(14)
La2 O2 Si1 7_666 . 102.1520(14)
La2 O2 Ge1 7_666 . 102.1520(14)
La1 O3 Si1 6_554 . 141.1132(11)
La1 O3 Ge1 6_554 . 141.1132(11)
La1 O4 La1 . 2_555 116.2231(14)
La1 O4 La1 . 3_555 116.2231(19)
La1 O4 Na1 . 2_555 116.2231(14)
La1 O4 Na1 . 3_555 116.2231(19)
La1 O4 O4 . 10_555 78.6465(4)
La1 O4 La1 2_555 3_555 116.2231(19)
La1 O4 Na1 2_555 . 116.2231(14)
La1 O4 Na1 2_555 3_555 116.2231(19)
La1 O4 O4 2_555 10_555 78.6465(4)
La1 O4 Na1 3_555 . 116.2231(19)
La1 O4 Na1 3_555 2_555 116.2231(19)
La1 O4 O4 3_555 10_555 78.6465(5)
Na1 O4 Na1 . 2_555 116.2231(14)
Na1 O4 Na1 . 3_555 116.2231(19)
Na1 O4 O4 . 10_555 78.6465(4)
Na1 O4 Na1 2_555 3_555 116.2231(19)
Na1 O4 O4 2_555 10_555 78.6465(4)
Na1 O4 O4 3_555 10_555 78.6465(5)

loop_
_geom_bond_atom_site_label_1
_geom_bond_atom_site_label_2
_geom_bond_site_symmetry_2
_geom_bond_distance
La1 Ge1 . 3.2311(2)
La1 O2 2_655 2.44957(16)
La1 O3 5_555 2.48309(14)
La1 O3 8_555 2.48309(14)
La1 O4 . 2.41196(10)
La1 O4 10_555 2.41196(10)
Na1 Si1 . 3.2311(2)
Na1 Ge1 . 3.2311(2)
Na1 O2 2_655 2.44957(16)
Na1 O4 . 2.41196(10)
Na1 O4 10_555 2.41196(10)
La2 O1 . 2.49208(10)
La2 O1 2_665 2.49208(12)
La2 O1 3_565 2.49207(10)
La2 O2 4_665 2.53511(9)
La2 O2 5_565 2.53511(12)
La2 O2 6_555 2.53511(11)
Si1 O1 . 1.66920(4)
Si1 O2 . 1.64090(11)
Si1 O3 . 1.60676(7)
Si1 O3 10_555 1.60676(7)
Ge1 O1 . 1.66920(4)
Ge1 O2 . 1.64090(11)
Ge1 O3 . 1.60676(7)
Ge1 O3 10_555 1.60676(7)
O4 O4 10_555 0.94965(6)
H H 7_555 0.46207(3)

loop_
_geom_hbond_atom_site_label_D
_geom_hbond_atom_site_label_H
_geom_hbond_atom_site_label_A
_geom_hbond_site_symmetry_A
_geom_hbond_distance_DH
_geom_hbond_distance_HA
_geom_hbond_distance_DA
O4 H O4 7_555 1.09 1.56 2.6481
